data_7219697
loop_
_publ_author_name
'Zhang, Lina'
'Zhang, Chao'
'Zhang, Bin'
'Du, Chenxia'
'Hou, Hongwei'

_publ_section_title
;
 Two series of pH-dependent lanthanide complexes showing solvent-induced
 single crystal to single crystal transformation, sorption and
 luminescence properties
;
_journal_issue 14
_journal_name_full CrystEngComm
_journal_page_first 2837
_journal_paper_doi 10.1039/C5CE00263J
_journal_volume 17
_journal_year 2015
_chemical_formula_moiety 'C72 H53 N O22 Yb2, 2(C3 H7 N O), O'
_chemical_formula_sum 'C78 H71 N3 O25 Yb2'
_chemical_formula_weight 1796.43
_chemical_name_systematic
;
 ? 
;
_space_group_crystal_system monoclinic
_space_group_IT_number 14
_space_group_name_Hall '-P 2ybc'
_space_group_name_H-M_alt 'P 1 21/c 1'
_symmetry_space_group_name_Hall '-P 2ybc'
_symmetry_space_group_name_H-M 'P 1 21/c 1'
_atom_sites_solution_hydrogens geom
_atom_sites_solution_primary direct
_atom_sites_solution_secondary difmap
_audit_creation_date 2014-12-21
_audit_creation_method
;
  Olex2 1.2
  (compiled 2012.05.09 svn.r2324, GUI svn.r4230)
;
_audit_update_record
;
2015-01-16 deposited with the CCDC.
2015-03-02 downloaded from the CCDC.
;
_cell_angle_alpha 90.00
_cell_angle_beta 107.187(3)
_cell_angle_gamma 90.00
_cell_formula_units_Z 4
_cell_length_a 14.0088(4)
_cell_length_b 29.2317(6)
_cell_length_c 18.4902(5)
_cell_measurement_reflns_used 4390
_cell_measurement_temperature 291(2)
_cell_measurement_theta_max 26.0600
_cell_measurement_theta_min 3.2250
_cell_volume 7233.6(3)
_computing_cell_refinement
;
CrysAlisPro, Agilent Technologies,
Version 1.171.36.28 (release 01-02-2013 CrysAlis171 .NET)
(compiled Feb  1 2013,16:14:44)
;
_computing_data_collection
;
CrysAlisPro, Agilent Technologies,
Version 1.171.36.28 (release 01-02-2013 CrysAlis171 .NET)
(compiled Feb  1 2013,16:14:44)
;
_computing_data_reduction
;
CrysAlisPro, Agilent Technologies,
Version 1.171.36.28 (release 01-02-2013 CrysAlis171 .NET)
(compiled Feb  1 2013,16:14:44)
;
_computing_molecular_graphics
;
O. V. Dolomanov, L. J. Bourhis, R. J. Gildea, J. A. K. Howard and H. Puschmann,
OLEX2: a complete structure solution, refinement and analysis program.
J. Appl. Cryst. (2009). 42, 339-341.
;
_computing_publication_material
;
O. V. Dolomanov, L. J. Bourhis, R. J. Gildea, J. A. K. Howard and H. Puschmann,
OLEX2: a complete structure solution, refinement and analysis program.
J. Appl. Cryst. (2009). 42, 339-341.
;
_computing_structure_refinement
;
XL, G.M. Sheldrick, Acta Cryst.
(2008). A64, 112-122
;
_computing_structure_solution
;
XS, G.M. Sheldrick, Acta Cryst.
(2008). A64, 112-122
;
_diffrn_ambient_temperature 291.15
_diffrn_detector_area_resol_mean 16.2312
_diffrn_measured_fraction_theta_full 0.999
_diffrn_measured_fraction_theta_max 0.999
_diffrn_measurement_details
;
  1 omega  -17.00   24.00   0.5000   17.7700
omega____ theta____ kappa____ phi______ frames
    -      -17.1323  -99.0000   60.0000 82

  2 omega   51.00   96.00   0.5000   17.7700
omega____ theta____ kappa____ phi______ frames
    -       19.6323  178.0000 -120.0000 90

  3 omega  -43.00   59.00   0.5000   17.7700
omega____ theta____ kappa____ phi______ frames
    -       19.6323  -19.0000 -180.0000 204

  4 omega    1.00   50.00   0.5000   17.7700
omega____ theta____ kappa____ phi______ frames
    -       19.6323  -77.0000  -30.0000 98
;
_diffrn_measurement_device_type 'Xcalibur, Eos, Gemini'
_diffrn_measurement_method '\w scans'
_diffrn_orient_matrix_UB_11 0.0143765000
_diffrn_orient_matrix_UB_12 0.0232976000
_diffrn_orient_matrix_UB_13 0.0013715000
_diffrn_orient_matrix_UB_21 -0.0503087000
_diffrn_orient_matrix_UB_22 0.0066941000
_diffrn_orient_matrix_UB_23 -0.0055107000
_diffrn_orient_matrix_UB_31 0.0083588000
_diffrn_orient_matrix_UB_32 0.0001316000
_diffrn_orient_matrix_UB_33 0.0397244000
_diffrn_radiation_monochromator graphite
_diffrn_radiation_type 'Mo K\a'
_diffrn_radiation_wavelength 0.7107
_diffrn_reflns_av_R_equivalents 0.0808
_diffrn_reflns_av_unetI/netI 0.1391
_diffrn_reflns_limit_h_max 17
_diffrn_reflns_limit_h_min -17
_diffrn_reflns_limit_k_max 34
_diffrn_reflns_limit_k_min -36
_diffrn_reflns_limit_l_max 22
_diffrn_reflns_limit_l_min -23
_diffrn_reflns_number 32154
_diffrn_reflns_theta_full 26.37
_diffrn_reflns_theta_max 26.37
_diffrn_reflns_theta_min 3.00
_diffrn_source 'Enhance (Mo) X-ray Source'
_exptl_absorpt_coefficient_mu 2.655
_exptl_absorpt_correction_T_max 0.77600
_exptl_absorpt_correction_T_min 0.59814
_exptl_absorpt_correction_type multi-scan
_exptl_absorpt_process_details
;
CrysAlisPro, Agilent Technologies,
Version 1.171.36.28 (release 01-02-2013 CrysAlis171 .NET)
(compiled Feb  1 2013,16:14:44)
Empirical absorption correction using spherical harmonics,
 implemented in SCALE3 ABSPACK scaling algorithm.
;
_exptl_crystal_colour 'pale yellow'
_exptl_crystal_density_diffrn 1.646
_exptl_crystal_density_method 'not measured'
_exptl_crystal_description prism
_exptl_crystal_F_000 3584
_exptl_crystal_size_max 0.20
_exptl_crystal_size_mid 0.20
_exptl_crystal_size_min 0.10
_refine_diff_density_max 1.262
_refine_diff_density_min -0.773
_refine_diff_density_rms 0.171
_refine_ls_extinction_method none
_refine_ls_goodness_of_fit_ref 1.008
_refine_ls_hydrogen_treatment noref
_refine_ls_matrix_type full
_refine_ls_number_parameters 1010
_refine_ls_number_reflns 14771
_refine_ls_number_restraints 74
_refine_ls_restrained_S_all 1.012
_refine_ls_R_factor_all 0.1236
_refine_ls_R_factor_gt 0.0654
_refine_ls_shift/su_max 0.005
_refine_ls_shift/su_mean 0.000
_refine_ls_structure_factor_coef Fsqd
_refine_ls_weighting_details 'calc w=1/[\s^2^(Fo^2^)+(0.0288P)^2^+0.0000P] where P=(Fo^2^+2Fc^2^)/3'
_refine_ls_weighting_scheme calc
_refine_ls_wR_factor_gt 0.0991
_refine_ls_wR_factor_ref 0.1177
_reflns_number_gt 9134
_reflns_number_total 14771
_reflns_threshold_expression >2sigma(I)
_cod_data_source_file c5ce00263j2.cif
_cod_data_source_block Yb-p21c
_cod_depositor_comments 'Adding full bibliography for 7219688--7219700.cif.'
_cod_original_cell_volume 7233.7(3)
_cod_database_code 7219697
_chemical_oxdiff_formula C30H30O4N1Yb1
_reflns_odcompleteness_completeness 99.82
_reflns_odcompleteness_iscentric 1
_reflns_odcompleteness_theta 26.32

loop_
_space_group_symop_id
_space_group_symop_operation_xyz
1 'x, y, z'
2 '-x, y+1/2, -z+1/2'
3 '-x, -y, -z'
4 'x, -y-1/2, z-1/2'

loop_
_atom_site_label
_atom_site_type_symbol
_atom_site_fract_x
_atom_site_fract_y
_atom_site_fract_z
_atom_site_U_iso_or_equiv
_atom_site_adp_type
_atom_site_occupancy
_atom_site_symmetry_multiplicity
_atom_site_calc_flag
_atom_site_refinement_flags
_atom_site_disorder_assembly
_atom_site_disorder_group
Yb1 Yb 0.326629(14) 0.328443(7) 0.172878(10) 0.02194(5) Uani 1 1 d . . .
Yb2 Yb 0.187039(14) 0.255875(7) 0.320144(10) 0.02065(5) Uani 1 1 d U . .
O1 O 0.3890(2) 0.30441(12) 0.29259(15) 0.0350(10) Uani 1 1 d U . .
O2 O 0.3568(2) 0.26078(12) 0.37982(16) 0.0347(10) Uani 1 1 d U . .
O3 O 0.5102(2) 0.22901(11) 0.48665(16) 0.0339(10) Uani 1 1 d U . .
H3 H 0.4505 0.2321 0.4646 0.051 Uiso 1 1 calc R . .
O4 O 0.1574(2) 0.31701(12) 0.12443(16) 0.0379(10) Uani 1 1 d U . .
O5 O 0.0945(2) 0.27607(12) 0.20107(15) 0.0339(10) Uani 1 1 d . . .
O6 O -0.0908(2) 0.25792(13) 0.16480(15) 0.0454(11) Uani 1 1 d U . .
H6 H -0.0354 0.2628 0.1944 0.068 Uiso 1 1 calc R . .
O7 O 0.3356(2) 0.39756(11) 0.10963(15) 0.0324(10) Uani 1 1 d . . .
O8 O 0.4390(2) 0.39289(11) 0.22385(15) 0.0340(10) Uani 1 1 d . . .
O9 O 0.5497(2) 0.46074(11) 0.28447(15) 0.0355(10) Uani 1 1 d . . .
H9 H 0.5225 0.4357 0.2817 0.053 Uiso 1 1 calc R . .
O10 O 0.3234(2) 0.25174(10) 0.16383(15) 0.0314(9) Uani 1 1 d . . .
O11 O 0.2604(2) 0.21484(11) 0.24489(16) 0.0331(10) Uani 1 1 d . . .
O12 O 0.2522(2) 0.12563(11) 0.22650(17) 0.0382(10) Uani 1 1 d . . .
H12 H 0.2320 0.1510 0.2339 0.057 Uiso 1 1 calc R . .
O13 O 0.2036(2) 0.18486(11) 0.38720(15) 0.0324(10) Uani 1 1 d . . .
O14 O 0.0882(2) 0.18677(11) 0.27734(15) 0.0296(9) Uani 1 1 d U . .
O15 O -0.0425(2) 0.12353(11) 0.23584(15) 0.0372(10) Uani 1 1 d . . .
H15 H -0.0122 0.1472 0.2336 0.056 Uiso 1 1 calc R . .
O16 O 0.1936(2) 0.33345(11) 0.32012(15) 0.0334(10) Uani 1 1 d . . .
O17 O 0.2504(2) 0.37406(11) 0.24044(16) 0.0347(10) Uani 1 1 d . . .
O18 O 0.2283(2) 0.46048(12) 0.23272(18) 0.0529(11) Uani 1 1 d U . .
H18 H 0.2582 0.4364 0.2327 0.079 Uiso 1 1 calc R . .
O19 O 0.3052(2) 0.30678(12) 0.04244(15) 0.0369(10) Uani 1 1 d . . .
H19A H 0.2881 0.2787 0.0362 0.055 Uiso 1 1 d R . .
H19B H 0.2596 0.3233 0.0133 0.055 Uiso 1 1 d R . .
O20 O 0.4860(2) 0.31195(13) 0.15577(18) 0.0437(11) Uani 1 1 d U . .
O21 O 0.2145(2) 0.27550(12) 0.45360(15) 0.0407(11) Uani 1 1 d . . .
H21A H 0.2226 0.3050 0.4598 0.061 Uiso 1 1 d R . .
H21B H 0.1632 0.2673 0.4686 0.061 Uiso 1 1 d R . .
O22 O 0.0345(2) 0.26828(12) 0.33989(16) 0.0408(11) Uani 1 1 d . . .
O23 O 0.6656(3) 0.35178(17) 0.1948(2) 0.0841(17) Uani 1 1 d U . .
O24 O 0.2910(5) 0.3605(2) 0.5010(3) 0.170(3) Uani 1 1 d U . .
O25 O 0.0770(8) 0.2933(5) 0.5279(6) 0.158(4) Uani 0.554(7) 1 d PU A 1
O25A O 0.1168(10) 0.3514(6) 0.5487(7) 0.158(4) Uani 0.446(7) 1 d PU A 2
N1 N -0.1304(3) 0.27196(18) 0.3346(2) 0.0579(11) Uani 1 1 d U . .
N2 N 0.7693(3) 0.41100(18) 0.1933(3) 0.0706(15) Uani 1 1 d U . .
N3 N 0.3591(5) 0.42472(15) 0.4766(3) 0.090(2) Uani 1 1 d DU . .
C1 C 0.4153(3) 0.28630(16) 0.3563(2) 0.0221(12) Uani 1 1 d U . .
C2 C 0.5180(3) 0.29402(17) 0.4073(2) 0.0255(13) Uani 1 1 d . . .
C3 C 0.5687(3) 0.33170(17) 0.3949(2) 0.0312(14) Uani 1 1 d . . .
H3A H 0.5405 0.3503 0.3533 0.037 Uiso 1 1 calc R . .
C4 C 0.6631(3) 0.34261(17) 0.4444(2) 0.0316(13) Uani 1 1 d U . .
C5 C 0.7095(4) 0.3850(2) 0.4391(3) 0.0464(16) Uani 1 1 d U . .
H5 H 0.6782 0.4056 0.4013 0.056 Uiso 1 1 calc R . .
C6 C 0.8000(4) 0.3957(2) 0.4893(3) 0.0557(17) Uani 1 1 d U . .
H6A H 0.8297 0.4238 0.4863 0.067 Uiso 1 1 calc R . .
C7 C 0.8469(4) 0.3646(2) 0.5441(3) 0.0492(17) Uani 1 1 d U . .
H7 H 0.9087 0.3722 0.5775 0.059 Uiso 1 1 calc R . .
C8 C 0.8065(3) 0.32334(19) 0.5514(3) 0.0401(15) Uani 1 1 d U . .
H8 H 0.8414 0.3032 0.5889 0.048 Uiso 1 1 calc R . .
C9 C 0.7105(3) 0.31048(17) 0.5021(2) 0.0249(13) Uani 1 1 d . . .
C10 C 0.6610(3) 0.27024(16) 0.5114(2) 0.0214(12) Uani 1 1 d U . .
C11 C 0.5623(3) 0.26509(16) 0.4694(2) 0.0229(13) Uani 1 1 d . . .
C12 C 0.7121(3) 0.23404(18) 0.5693(2) 0.0292(14) Uani 1 1 d . . .
H12A H 0.6639 0.2105 0.5707 0.035 Uiso 1 1 calc R . .
H12B H 0.7345 0.2480 0.6190 0.035 Uiso 1 1 calc R . .
C13 C 0.0853(3) 0.29896(17) 0.1415(2) 0.0291(13) Uani 1 1 d U . .
C14 C -0.0173(3) 0.30433(18) 0.0863(2) 0.0288(14) Uani 1 1 d . . .
C15 C -0.0333(3) 0.33005(16) 0.0223(2) 0.0279(13) Uani 1 1 d U . .
H15A H 0.0212 0.3435 0.0117 0.033 Uiso 1 1 calc R . .
C16 C -0.1290(3) 0.33691(16) -0.0283(2) 0.0257(13) Uani 1 1 d . . .
C17 C -0.1429(4) 0.36590(18) -0.0928(2) 0.0367(16) Uani 1 1 d . . .
H17 H -0.0876 0.3786 -0.1032 0.044 Uiso 1 1 calc R . .
C18 C -0.2351(4) 0.37499(19) -0.1385(2) 0.0436(17) Uani 1 1 d . . .
H18A H -0.2431 0.3934 -0.1809 0.052 Uiso 1 1 calc R . .
C19 C -0.3196(4) 0.35676(19) -0.1224(2) 0.0423(17) Uani 1 1 d . . .
H19 H -0.3832 0.3638 -0.1536 0.051 Uiso 1 1 calc R . .
C20 C -0.3090(3) 0.32854(17) -0.0609(2) 0.0305(14) Uani 1 1 d . . .
H20 H -0.3658 0.3167 -0.0515 0.037 Uiso 1 1 calc R . .
C21 C -0.2139(3) 0.31719(16) -0.0116(2) 0.0245(13) Uani 1 1 d . . .
C22 C -0.1984(3) 0.28814(17) 0.0514(2) 0.0248(13) Uani 1 1 d . . .
C23 C -0.1031(3) 0.28357(17) 0.1014(2) 0.0269(13) Uani 1 1 d . . .
C24 C 0.4045(3) 0.41507(16) 0.1634(2) 0.0244(13) Uani 1 1 d . . .
C25 C 0.4466(3) 0.46085(16) 0.1535(2) 0.0238(12) Uani 1 1 d . . .
C26 C 0.4163(3) 0.48315(17) 0.0867(2) 0.0331(15) Uani 1 1 d . . .
H26 H 0.3682 0.4698 0.0463 0.040 Uiso 1 1 calc R . .
C27 C 0.4561(3) 0.52636(17) 0.0768(2) 0.0338(14) Uani 1 1 d . . .
C28 C 0.4214(4) 0.54980(19) 0.0058(3) 0.0426(17) Uani 1 1 d . . .
H28 H 0.3706 0.5369 -0.0332 0.051 Uiso 1 1 calc R . .
C29 C 0.4621(4) 0.59135(19) -0.0056(3) 0.0488(18) Uani 1 1 d . . .
H29 H 0.4363 0.6078 -0.0502 0.059 Uiso 1 1 calc R . .
C30 C 0.5431(4) 0.60768(19) 0.0520(3) 0.0468(16) Uani 1 1 d U . .
H30 H 0.5752 0.6341 0.0434 0.056 Uiso 1 1 calc R . .
C31 C 0.5776(3) 0.58627(17) 0.1215(2) 0.0371(14) Uani 1 1 d U . .
H31 H 0.6311 0.5989 0.1587 0.044 Uiso 1 1 calc R . .
C32 C 0.5328(3) 0.54542(17) 0.1369(2) 0.0292(13) Uani 1 1 d U . .
C33 C 0.5633(3) 0.52335(16) 0.2084(2) 0.0250(13) Uani 1 1 d . . .
C34 C 0.5201(3) 0.48166(16) 0.2151(2) 0.0241(13) Uani 1 1 d . . .
C35 C 0.6383(3) 0.54551(16) 0.2749(2) 0.0286(14) Uani 1 1 d . . .
H35A H 0.6505 0.5251 0.3180 0.034 Uiso 1 1 calc R . .
H35B H 0.7007 0.5490 0.2629 0.034 Uiso 1 1 calc R . .
C36 C 0.3140(3) 0.21644(15) 0.2000(2) 0.0234(13) Uani 1 1 d . . .
C37 C 0.3690(3) 0.17542(16) 0.1905(2) 0.0256(13) Uani 1 1 d . . .
C38 C 0.4531(3) 0.17893(17) 0.1677(2) 0.0339(14) Uani 1 1 d . . .
H38 H 0.4722 0.2076 0.1548 0.041 Uiso 1 1 calc R . .
C39 C 0.5114(3) 0.14086(18) 0.1630(2) 0.0348(15) Uani 1 1 d . . .
C40 C 0.6011(4) 0.1455(2) 0.1409(3) 0.0495(17) Uani 1 1 d . . .
H40 H 0.6223 0.1744 0.1313 0.059 Uiso 1 1 calc R . .
C41 C 0.6543(4) 0.1086(2) 0.1342(3) 0.0578(17) Uani 1 1 d U . .
H41 H 0.7118 0.1120 0.1193 0.069 Uiso 1 1 calc R . .
C42 C 0.6238(4) 0.0647(2) 0.1494(3) 0.0471(17) Uani 1 1 d . . .
H42 H 0.6618 0.0393 0.1450 0.057 Uiso 1 1 calc R . .
C43 C 0.5392(4) 0.05882(18) 0.1706(3) 0.0405(16) Uani 1 1 d . . .
H43 H 0.5198 0.0294 0.1795 0.049 Uiso 1 1 calc R . .
C44 C 0.4803(3) 0.09653(17) 0.1793(2) 0.0255(13) Uani 1 1 d . . .
C45 C 0.3919(3) 0.09133(15) 0.2025(2) 0.0249(12) Uani 1 1 d U . .
C46 C 0.3379(3) 0.13014(16) 0.2058(2) 0.0287(13) Uani 1 1 d . . .
C47 C 0.1308(3) 0.16562(16) 0.3390(2) 0.0249(13) Uani 1 1 d . . .
C48 C 0.0953(3) 0.11980(16) 0.3512(2) 0.0231(12) Uani 1 1 d . . .
C49 C 0.1442(3) 0.09551(17) 0.4145(2) 0.0314(14) Uani 1 1 d . . .
H49 H 0.1992 0.1085 0.4497 0.038 Uiso 1 1 calc R . .
C50 C 0.1129(3) 0.05103(16) 0.4275(2) 0.0299(14) Uani 1 1 d . . .
C51 C 0.1648(4) 0.02618(19) 0.4930(3) 0.0405(16) Uani 1 1 d . . .
H51 H 0.2178 0.0401 0.5287 0.049 Uiso 1 1 calc R . .
C52 C 0.1398(4) -0.0169(2) 0.5050(3) 0.0538(19) Uani 1 1 d . . .
H52 H 0.1768 -0.0331 0.5472 0.065 Uiso 1 1 calc R . .
C53 C 0.0569(4) -0.03666(19) 0.4528(3) 0.0460(16) Uani 1 1 d U . .
H53 H 0.0378 -0.0662 0.4611 0.055 Uiso 1 1 calc R . .
C54 C 0.0036(4) -0.01340(17) 0.3902(2) 0.0366(15) Uani 1 1 d . . .
H54 H -0.0512 -0.0277 0.3568 0.044 Uiso 1 1 calc R . .
C55 C 0.0277(3) 0.03131(16) 0.3738(2) 0.0283(13) Uani 1 1 d . . .
C56 C -0.0251(3) 0.05699(16) 0.3094(2) 0.0258(13) Uani 1 1 d . . .
C57 C 0.0081(3) 0.09936(16) 0.2982(2) 0.0287(13) Uani 1 1 d . . .
C58 C -0.1197(3) 0.03858(16) 0.2546(2) 0.0297(14) Uani 1 1 d . . .
H58A H -0.1461 0.0618 0.2164 0.036 Uiso 1 1 calc R . .
H58B H -0.1684 0.0343 0.2820 0.036 Uiso 1 1 calc R . .
C59 C 0.2024(3) 0.37066(16) 0.2884(2) 0.0252(13) Uani 1 1 d . B .
C60 C 0.1529(3) 0.41312(16) 0.3069(2) 0.0236(13) Uani 1 1 d . . .
C61 C 0.0990(7) 0.4103(3) 0.3602(4) 0.0249(14) Uani 0.498(3) 1 d PU B 1
H61 H 0.0948 0.3828 0.3844 0.030 Uiso 0.498(3) 1 calc PR B 1
C61A C 0.0795(7) 0.4088(4) 0.3409(5) 0.0249(14) Uani 0.502(3) 1 d PU B 2
H61A H 0.0672 0.3799 0.3570 0.030 Uiso 0.502(3) 1 calc PR B 2
C62 C 0.0538(7) 0.4481(3) 0.3755(5) 0.0269(15) Uani 0.498(3) 1 d PU B 1
C62A C 0.0211(7) 0.4455(4) 0.3531(5) 0.0269(15) Uani 0.502(3) 1 d PU B 2
C63 C -0.0003(7) 0.4469(4) 0.4294(5) 0.0404(19) Uani 0.498(3) 1 d PU B 1
H63 H -0.0057 0.4195 0.4534 0.048 Uiso 0.498(3) 1 calc PR B 1
C63A C -0.0590(7) 0.4428(4) 0.3861(5) 0.0404(19) Uani 0.502(3) 1 d PU B 2
H63A H -0.0744 0.4145 0.4029 0.048 Uiso 0.502(3) 1 calc PR B 2
C64 C -0.0451(7) 0.4858(4) 0.4468(5) 0.045(2) Uani 0.498(3) 1 d PU B 1
H64 H -0.0754 0.4854 0.4853 0.055 Uiso 0.498(3) 1 calc PR B 1
C64A C -0.1140(7) 0.4804(4) 0.3939(5) 0.045(2) Uani 0.502(3) 1 d PU B 2
H64A H -0.1654 0.4770 0.4158 0.055 Uiso 0.502(3) 1 calc PR B 2
C65 C -0.0440(7) 0.5263(4) 0.4051(5) 0.0387(19) Uani 0.498(3) 1 d PU B 1
H65 H -0.0713 0.5528 0.4188 0.046 Uiso 0.498(3) 1 calc PR B 1
C65A C -0.0946(7) 0.5227(4) 0.3699(5) 0.0387(19) Uani 0.502(3) 1 d PU B 2
H65A H -0.1375 0.5471 0.3686 0.046 Uiso 0.502(3) 1 calc PR B 2
C66 C -0.0054(4) 0.52841(19) 0.3465(3) 0.0447(16) Uani 1 1 d U . .
H66 H -0.0140 0.5543 0.3162 0.054 Uiso 0.498(3) 1 calc PR B 1
H66A H 0.018(6) 0.562(3) 0.334(4) 0.054 Uiso 0.502(3) 1 d P B 2
C67 C 0.0488(4) 0.49014(17) 0.3322(2) 0.0317(14) Uani 1 1 d . B .
C68 C 0.1120(3) 0.49401(17) 0.2858(2) 0.0270(13) Uani 1 1 d . . .
C69 C 0.1659(3) 0.45590(17) 0.2759(2) 0.0298(14) Uani 1 1 d . B .
C70 C -0.0518(3) 0.2503(2) 0.3284(2) 0.0419(17) Uani 1 1 d . . .
H70 H -0.0591 0.2196 0.3146 0.050 Uiso 1 1 calc R . .
C71 C -0.1242(4) 0.3197(2) 0.3539(3) 0.0725(13) Uani 1 1 d U . .
H71A H -0.0916 0.3232 0.4071 0.109 Uiso 1 1 calc R . .
H71B H -0.1902 0.3324 0.3416 0.109 Uiso 1 1 calc R . .
H71C H -0.0865 0.3355 0.3258 0.109 Uiso 1 1 calc R . .
C72 C -0.2284(4) 0.2510(2) 0.3159(3) 0.070(2) Uani 1 1 d . . .
H72A H -0.2291 0.2239 0.2864 0.105 Uiso 1 1 calc R . .
H72B H -0.2775 0.2722 0.2873 0.105 Uiso 1 1 calc R . .
H72C H -0.2435 0.2430 0.3617 0.105 Uiso 1 1 calc R . .
C73 C 0.6909(4) 0.3904(3) 0.2059(3) 0.067(2) Uani 1 1 d . . .
H73 H 0.6509 0.4087 0.2262 0.080 Uiso 1 1 calc R . .
C74 C 0.8371(5) 0.3863(3) 0.1640(4) 0.099(2) Uani 1 1 d U . .
H74A H 0.8913 0.3750 0.2052 0.148 Uiso 1 1 calc R . .
H74B H 0.8629 0.4061 0.1329 0.148 Uiso 1 1 calc R . .
H74C H 0.8030 0.3610 0.1343 0.148 Uiso 1 1 calc R . .
C75 C 0.7922(5) 0.4591(3) 0.2034(4) 0.110(3) Uani 1 1 d U . .
H75A H 0.7559 0.4755 0.1587 0.166 Uiso 1 1 calc R . .
H75B H 0.8626 0.4636 0.2122 0.166 Uiso 1 1 calc R . .
H75C H 0.7733 0.4703 0.2460 0.166 Uiso 1 1 calc R . .
C76 C 0.3531(7) 0.3785(2) 0.4823(5) 0.141(3) Uani 1 1 d DU . .
H76 H 0.4014 0.3606 0.4707 0.170 Uiso 1 1 calc R . .
C77 C 0.4350(6) 0.4370(3) 0.4427(4) 0.135(4) Uani 1 1 d . . .
H77A H 0.4787 0.4114 0.4450 0.203 Uiso 1 1 calc R . .
H77B H 0.4727 0.4623 0.4696 0.203 Uiso 1 1 calc R . .
H77C H 0.4045 0.4454 0.3908 0.203 Uiso 1 1 calc R . .
C78 C 0.3040(6) 0.4613(3) 0.5002(4) 0.120(3) Uani 1 1 d U . .
H78A H 0.2617 0.4765 0.4563 0.180 Uiso 1 1 calc R . .
H78B H 0.3503 0.4830 0.5307 0.180 Uiso 1 1 calc R . .
H78C H 0.2637 0.4486 0.5292 0.180 Uiso 1 1 calc R . .

loop_
_atom_site_aniso_label
_atom_site_aniso_U_11
_atom_site_aniso_U_22
_atom_site_aniso_U_33
_atom_site_aniso_U_23
_atom_site_aniso_U_13
_atom_site_aniso_U_12
Yb1 0.01460(9) 0.01523(10) 0.03228(10) 0.00289(9) 0.00121(7) -0.00162(10)
Yb2 0.01510(9) 0.01529(10) 0.02818(9) 0.00273(9) 0.00119(7) -0.00135(10)
O1 0.0279(17) 0.033(2) 0.0334(16) 0.0072(15) -0.0074(14) 0.0008(17)
O2 0.0172(16) 0.035(2) 0.0399(16) 0.0060(15) -0.0104(13) -0.0011(17)
O3 0.0091(14) 0.035(2) 0.0521(18) 0.0168(16) 0.0006(13) -0.0009(16)
O4 0.0158(15) 0.047(2) 0.0471(17) -0.0019(17) 0.0035(13) -0.0035(17)
O5 0.0276(17) 0.037(2) 0.0331(16) 0.0052(16) 0.0035(13) -0.0016(18)
O6 0.0239(17) 0.069(3) 0.0315(16) 0.0229(17) -0.0101(14) -0.016(2)
O7 0.0342(18) 0.0192(18) 0.0395(17) 0.0019(15) 0.0041(14) -0.0114(17)
O8 0.0354(18) 0.0203(18) 0.0404(17) 0.0117(15) 0.0022(14) -0.0079(18)
O9 0.0355(18) 0.026(2) 0.0415(17) 0.0033(16) 0.0062(15) -0.0102(18)
O10 0.0410(18) 0.0169(17) 0.0345(16) 0.0025(14) 0.0085(14) 0.0028(18)
O11 0.0361(17) 0.022(2) 0.0460(17) -0.0020(15) 0.0202(13) 0.0049(17)
O12 0.0277(16) 0.0176(19) 0.077(2) 0.0061(17) 0.0277(14) 0.0005(17)
O13 0.0263(17) 0.030(2) 0.0356(16) -0.0038(15) 0.0012(13) -0.0142(17)
O14 0.0335(17) 0.0162(17) 0.0394(16) 0.0039(14) 0.0110(13) -0.0118(16)
O15 0.044(2) 0.0215(19) 0.0379(17) 0.0019(15) -0.0002(15) -0.0138(18)
O16 0.0439(19) 0.0197(18) 0.0368(16) 0.0084(15) 0.0122(14) 0.0034(18)
O17 0.0447(18) 0.0189(18) 0.0465(17) 0.0039(15) 0.0226(14) 0.0097(17)
O18 0.0522(17) 0.024(2) 0.105(2) 0.0193(18) 0.0582(15) 0.0159(18)
O19 0.0380(19) 0.027(2) 0.0401(17) 0.0023(16) 0.0025(15) -0.0050(19)
O20 0.0216(16) 0.041(2) 0.070(2) -0.0038(19) 0.0150(15) -0.0073(18)
O21 0.045(2) 0.036(2) 0.0364(17) 0.0068(16) 0.0041(15) -0.012(2)
O22 0.0302(16) 0.044(2) 0.0525(18) -0.0121(17) 0.0188(14) -0.0001(19)
O23 0.047(2) 0.082(4) 0.116(3) -0.006(3) 0.012(2) -0.019(3)
O24 0.181(6) 0.171(6) 0.106(4) 0.021(4) -0.040(4) -0.047(5)
O25 0.105(5) 0.179(7) 0.175(6) 0.041(6) 0.017(4) 0.043(6)
O25A 0.105(5) 0.179(7) 0.175(6) 0.041(6) 0.017(4) 0.043(6)
N1 0.0392(16) 0.064(2) 0.0807(18) 0.0040(18) 0.0339(15) 0.0122(18)
N2 0.056(2) 0.058(3) 0.110(3) -0.027(2) 0.042(2) -0.001(2)
N3 0.102(4) 0.073(4) 0.081(3) -0.006(3) 0.004(3) -0.008(3)
C1 0.016(2) 0.017(2) 0.031(2) 0.000(2) 0.0042(18) 0.004(2)
C2 0.018(2) 0.029(3) 0.024(2) 0.000(2) -0.0027(18) 0.001(2)
C3 0.028(2) 0.024(3) 0.038(2) 0.000(2) 0.004(2) -0.004(3)
C4 0.024(2) 0.030(3) 0.042(2) -0.001(2) 0.0116(18) -0.010(2)
C5 0.039(3) 0.044(3) 0.059(3) 0.003(3) 0.017(2) -0.008(3)
C6 0.051(3) 0.047(3) 0.076(3) -0.005(3) 0.030(2) -0.023(3)
C7 0.033(2) 0.060(4) 0.059(3) -0.019(3) 0.020(2) -0.010(3)
C8 0.028(2) 0.040(3) 0.053(3) -0.009(2) 0.013(2) -0.001(3)
C9 0.017(2) 0.029(3) 0.030(2) -0.011(2) 0.0098(17) 0.001(2)
C10 0.0133(19) 0.028(3) 0.023(2) -0.0018(19) 0.0041(16) 0.007(2)
C11 0.012(2) 0.027(3) 0.029(2) -0.003(2) 0.0058(17) -0.002(2)
C12 0.016(2) 0.044(3) 0.024(2) -0.002(2) -0.0003(18) -0.003(3)
C13 0.012(2) 0.028(3) 0.044(2) -0.006(2) 0.0031(18) -0.005(2)
C14 0.017(2) 0.038(3) 0.025(2) 0.001(2) -0.0032(19) 0.000(3)
C15 0.017(2) 0.028(3) 0.034(2) 0.004(2) 0.0001(17) -0.010(2)
C16 0.026(2) 0.022(3) 0.027(2) 0.000(2) 0.0047(18) -0.003(2)
C17 0.026(3) 0.039(3) 0.040(3) 0.011(2) 0.003(2) -0.008(3)
C18 0.044(3) 0.046(4) 0.032(3) 0.011(3) -0.002(2) -0.010(3)
C19 0.027(3) 0.058(4) 0.031(3) 0.001(3) -0.008(2) -0.002(3)
C20 0.022(2) 0.036(3) 0.028(2) 0.000(2) -0.0014(19) 0.007(3)
C21 0.024(2) 0.020(3) 0.028(2) 0.002(2) 0.0049(18) 0.003(2)
C22 0.017(2) 0.027(3) 0.026(2) 0.001(2) 0.0008(18) 0.001(2)
C23 0.021(2) 0.025(3) 0.032(2) 0.004(2) 0.0038(19) -0.009(2)
C24 0.018(2) 0.015(2) 0.040(2) -0.007(2) 0.0078(19) 0.001(2)
C25 0.021(2) 0.013(2) 0.039(2) 0.007(2) 0.0107(18) -0.001(2)
C26 0.020(2) 0.034(3) 0.041(3) -0.001(2) 0.005(2) -0.009(3)
C27 0.033(3) 0.024(3) 0.050(3) 0.010(2) 0.020(2) -0.003(3)
C28 0.043(3) 0.039(3) 0.047(3) 0.000(3) 0.016(2) -0.003(3)
C29 0.065(4) 0.029(3) 0.051(3) 0.012(3) 0.016(3) 0.009(3)
C30 0.061(3) 0.027(3) 0.062(3) 0.010(2) 0.033(2) -0.001(3)
C31 0.039(3) 0.024(3) 0.050(3) 0.000(2) 0.017(2) -0.013(2)
C32 0.026(2) 0.020(3) 0.047(2) -0.002(2) 0.0195(18) -0.002(2)
C33 0.021(2) 0.015(3) 0.043(2) 0.007(2) 0.0155(18) 0.003(2)
C34 0.014(2) 0.024(3) 0.036(2) 0.002(2) 0.0097(18) 0.001(2)
C35 0.019(2) 0.019(3) 0.047(3) -0.001(2) 0.009(2) -0.007(2)
C36 0.023(2) 0.012(2) 0.029(2) 0.0050(19) -0.003(2) -0.001(2)
C37 0.028(2) 0.018(3) 0.032(2) 0.003(2) 0.0105(18) -0.003(2)
C38 0.043(3) 0.014(3) 0.047(3) 0.009(2) 0.018(2) 0.004(3)
C39 0.033(2) 0.039(3) 0.036(2) 0.010(2) 0.015(2) 0.009(3)
C40 0.042(3) 0.037(4) 0.083(3) 0.013(3) 0.040(2) 0.002(3)
C41 0.047(2) 0.066(4) 0.079(3) 0.008(3) 0.048(2) 0.007(3)
C42 0.044(3) 0.040(4) 0.068(3) 0.011(3) 0.033(2) 0.021(3)
C43 0.038(3) 0.028(3) 0.059(3) 0.006(3) 0.021(2) 0.007(3)
C44 0.020(2) 0.031(3) 0.026(2) 0.004(2) 0.0073(18) 0.003(2)
C45 0.027(2) 0.012(2) 0.038(2) 0.0074(19) 0.0121(18) 0.004(2)
C46 0.029(2) 0.015(3) 0.048(2) -0.004(2) 0.0201(19) 0.005(2)
C47 0.025(2) 0.024(3) 0.028(2) 0.001(2) 0.0120(18) 0.002(2)
C48 0.019(2) 0.017(3) 0.036(2) 0.000(2) 0.0124(18) 0.001(2)
C49 0.021(2) 0.036(3) 0.035(2) 0.003(2) 0.0052(19) -0.001(3)
C50 0.035(3) 0.017(3) 0.041(2) 0.007(2) 0.017(2) 0.002(3)
C51 0.032(3) 0.038(3) 0.052(3) 0.010(3) 0.013(2) 0.004(3)
C52 0.055(4) 0.046(4) 0.059(3) 0.016(3) 0.015(3) 0.014(3)
C53 0.061(3) 0.026(3) 0.059(3) 0.011(2) 0.030(2) -0.007(3)
C54 0.054(3) 0.022(3) 0.035(2) -0.001(2) 0.016(2) -0.016(3)
C55 0.029(2) 0.018(3) 0.044(2) -0.002(2) 0.0206(19) -0.002(2)
C56 0.022(2) 0.024(3) 0.033(2) -0.001(2) 0.0095(18) -0.002(2)
C57 0.038(2) 0.020(3) 0.037(2) -0.002(2) 0.0235(19) -0.006(2)
C58 0.034(2) 0.020(3) 0.040(2) -0.003(2) 0.0181(19) 0.003(2)
C59 0.025(2) 0.019(3) 0.025(2) -0.001(2) -0.003(2) -0.003(2)
C60 0.033(2) 0.020(3) 0.016(2) -0.0003(19) 0.0047(18) 0.002(2)
C61 0.027(2) 0.016(2) 0.027(3) 0.002(2) 0.001(2) 0.002(2)
C61A 0.027(2) 0.016(2) 0.027(3) 0.002(2) 0.001(2) 0.002(2)
C62 0.026(3) 0.028(3) 0.027(3) -0.002(2) 0.008(2) 0.004(3)
C62A 0.026(3) 0.028(3) 0.027(3) -0.002(2) 0.008(2) 0.004(3)
C63 0.042(3) 0.036(3) 0.049(3) 0.004(3) 0.022(2) 0.000(3)
C63A 0.042(3) 0.036(3) 0.049(3) 0.004(3) 0.022(2) 0.000(3)
C64 0.044(3) 0.049(4) 0.055(3) 0.002(3) 0.031(2) 0.006(3)
C64A 0.044(3) 0.049(4) 0.055(3) 0.002(3) 0.031(2) 0.006(3)
C65 0.033(3) 0.041(3) 0.045(3) -0.001(3) 0.016(2) 0.006(3)
C65A 0.033(3) 0.041(3) 0.045(3) -0.001(3) 0.016(2) 0.006(3)
C66 0.054(3) 0.036(3) 0.052(3) 0.003(2) 0.028(2) 0.010(3)
C67 0.036(3) 0.021(3) 0.038(2) -0.002(2) 0.010(2) 0.002(3)
C68 0.024(2) 0.021(3) 0.033(2) 0.000(2) 0.003(2) -0.002(2)
C69 0.025(2) 0.022(3) 0.045(3) 0.010(2) 0.014(2) 0.002(2)
C70 0.035(3) 0.049(4) 0.041(3) -0.001(3) 0.010(2) 0.003(3)
C71 0.050(2) 0.075(2) 0.097(2) -0.002(2) 0.0284(19) 0.013(2)
C72 0.028(3) 0.082(5) 0.107(4) 0.015(4) 0.029(3) -0.002(4)
C73 0.035(3) 0.091(6) 0.074(4) -0.002(4) 0.016(3) 0.026(4)
C74 0.087(4) 0.079(4) 0.145(4) -0.034(4) 0.057(3) -0.004(4)
C75 0.073(4) 0.073(5) 0.189(6) -0.026(5) 0.045(4) 0.012(5)
C76 0.140(5) 0.152(6) 0.126(5) 0.018(5) 0.030(4) -0.008(5)
C77 0.104(6) 0.144(10) 0.166(7) 0.009(7) 0.053(5) 0.005(7)
C78 0.124(6) 0.117(6) 0.095(5) -0.023(5) -0.005(5) 0.045(6)

loop_
_atom_type_symbol
_atom_type_description
_atom_type_scat_dispersion_real
_atom_type_scat_dispersion_imag
_atom_type_scat_source
C C 0.0033 0.0016 'International Tables Vol C Tables 4.2.6.8 and 6.1.1.4'
H H 0.0000 0.0000 'International Tables Vol C Tables 4.2.6.8 and 6.1.1.4'
N N 0.0061 0.0033 'International Tables Vol C Tables 4.2.6.8 and 6.1.1.4'
O O 0.0106 0.0060 'International Tables Vol C Tables 4.2.6.8 and 6.1.1.4'
Yb Yb -0.3850 5.5486 'International Tables Vol C Tables 4.2.6.8 and 6.1.1.4'

loop_
_geom_angle_atom_site_label_1
_geom_angle_atom_site_label_2
_geom_angle_atom_site_label_3
_geom_angle
_geom_angle_site_symmetry_1
_geom_angle_site_symmetry_3
O1 Yb1 Yb2 49.00(8) . .
O1 Yb1 O4 113.34(12) . .
O1 Yb1 O7 134.20(11) . .
O1 Yb1 O8 80.95(11) . .
O1 Yb1 O10 75.75(11) . .
O1 Yb1 O17 75.69(11) . .
O1 Yb1 O19 143.00(12) . .
O1 Yb1 O20 87.73(11) . .
O1 Yb1 C24 107.58(12) . .
O4 Yb1 Yb2 64.52(8) . .
O4 Yb1 O7 97.55(11) . .
O4 Yb1 O8 137.00(12) . .
O4 Yb1 O19 76.36(11) . .
O4 Yb1 O20 144.49(11) . .
O4 Yb1 C24 119.09(12) . .
O7 Yb1 Yb2 146.03(8) . .
O7 Yb1 O8 53.91(9) . .
O7 Yb1 O19 74.89(11) . .
O7 Yb1 O20 85.34(12) . .
O7 Yb1 C24 27.02(10) . .
O8 Yb1 Yb2 119.33(7) . .
O8 Yb1 C24 26.89(10) . .
O10 Yb1 Yb2 63.70(8) . .
O10 Yb1 O4 80.23(12) . .
O10 Yb1 O7 145.20(10) . .
O10 Yb1 O8 142.15(10) . .
O10 Yb1 O17 128.15(11) . .
O10 Yb1 O19 70.83(10) . .
O10 Yb1 O20 77.77(12) . .
O10 Yb1 C24 154.47(12) . .
O17 Yb1 Yb2 64.82(8) . .
O17 Yb1 O4 72.79(11) . .
O17 Yb1 O7 82.74(11) . .
O17 Yb1 O8 72.21(11) . .
O17 Yb1 O19 138.79(10) . .
O17 Yb1 O20 142.27(11) . .
O17 Yb1 C24 76.11(12) . .
O19 Yb1 Yb2 123.33(8) . .
O19 Yb1 O8 117.29(11) . .
O19 Yb1 C24 96.34(12) . .
O20 Yb1 Yb2 126.45(8) . .
O20 Yb1 O8 71.84(11) . .
O20 Yb1 O19 70.25(10) . .
O20 Yb1 C24 77.10(13) . .
C24 Yb1 Yb2 137.82(9) . .
O2 Yb2 Yb1 71.27(8) . .
O2 Yb2 O13 82.99(11) . .
O2 Yb2 O14 127.62(11) . .
O2 Yb2 O21 70.83(11) . .
O2 Yb2 C1 19.53(11) . .
O2 Yb2 C47 106.64(12) . .
O5 Yb2 Yb1 60.05(8) . .
O5 Yb2 O2 131.03(11) . .
O5 Yb2 O11 77.19(11) . .
O5 Yb2 O13 131.74(11) . .
O5 Yb2 O14 78.18(11) . .
O5 Yb2 O21 141.98(11) . .
O5 Yb2 O22 79.79(11) . .
O5 Yb2 C1 112.24(11) . .
O5 Yb2 C47 105.27(11) . .
O11 Yb2 Yb1 60.71(8) . .
O11 Yb2 O2 74.95(11) . .
O11 Yb2 O13 82.45(11) . .
O11 Yb2 O14 71.61(11) . .
O11 Yb2 O21 140.09(10) . .
O11 Yb2 O22 141.37(11) . .
O11 Yb2 C1 70.90(11) . .
O11 Yb2 C47 77.07(12) . .
O13 Yb2 Yb1 139.04(8) . .
O13 Yb2 O14 53.85(9) . .
O13 Yb2 O21 73.68(11) . .
O13 Yb2 C1 101.26(10) . .
O13 Yb2 C47 26.83(10) . .
O14 Yb2 Yb1 121.15(7) . .
O14 Yb2 O21 115.13(11) . .
O14 Yb2 C1 137.24(11) . .
O14 Yb2 C47 27.10(10) . .
O16 Yb2 Yb1 59.09(8) . .
O16 Yb2 O2 84.38(11) . .
O16 Yb2 O5 75.67(11) . .
O16 Yb2 O11 119.76(11) . .
O16 Yb2 O13 150.32(10) . .
O16 Yb2 O14 147.63(10) . .
O16 Yb2 O21 76.82(11) . .
O16 Yb2 O22 83.24(12) . .
O16 Yb2 C1 71.56(11) . .
O16 Yb2 C47 162.35(12) . .
O21 Yb2 Yb1 123.43(8) . .
O21 Yb2 C1 82.80(11) . .
O21 Yb2 C47 93.52(11) . .
O22 Yb2 Yb1 129.32(8) . .
O22 Yb2 O2 141.94(11) . .
O22 Yb2 O13 90.39(12) . .
O22 Yb2 O14 73.59(11) . .
O22 Yb2 O21 71.34(11) . .
O22 Yb2 C1 147.41(11) . .
O22 Yb2 C47 79.65(13) . .
C1 Yb2 Yb1 52.20(7) . .
C47 Yb2 Yb1 137.05(9) . .
C47 Yb2 C1 122.45(12) . .
C1 O1 Yb1 171.7(3) . .
C1 O2 Yb2 123.2(2) . .
C13 O4 Yb1 140.8(3) . .
C13 O5 Yb2 149.7(3) . .
C24 O7 Yb1 95.5(3) . .
C24 O8 Yb1 91.1(2) . .
C36 O10 Yb1 141.4(3) . .
C36 O11 Yb2 146.2(3) . .
C47 O13 Yb2 94.9(3) . .
C47 O14 Yb2 92.3(2) . .
C59 O16 Yb2 150.8(3) . .
C59 O17 Yb1 139.9(3) . .
C70 O22 Yb2 141.9(3) . .
C70 N1 C71 120.2(5) . .
C70 N1 C72 122.7(5) . .
C71 N1 C72 116.9(5) . .
C73 N2 C74 121.0(6) . .
C73 N2 C75 125.5(6) . .
C74 N2 C75 113.4(6) . .
C76 N3 C77 110.7(7) . .
C76 N3 C78 130.9(8) . .
C77 N3 C78 118.4(6) . .
O1 C1 Yb2 85.5(2) . .
O1 C1 O2 122.1(4) . .
O1 C1 C2 119.8(4) . .
O2 C1 C2 118.1(4) . .
C2 C1 Yb2 153.7(3) . .
C3 C2 C1 118.0(4) . .
C3 C2 C11 119.6(4) . .
C11 C2 C1 122.4(4) . .
C2 C3 C4 120.7(4) . .
C3 C4 C5 121.2(4) . .
C3 C4 C9 118.5(4) . .
C5 C4 C9 120.3(4) . .
C6 C5 C4 120.5(5) . .
C5 C6 C7 119.5(5) . .
C8 C7 C6 122.6(5) . .
C7 C8 C9 120.7(4) . .
C4 C9 C8 116.4(4) . .
C10 C9 C4 120.3(4) . .
C10 C9 C8 123.2(4) . .
C9 C10 C12 121.5(4) . .
C11 C10 C9 118.2(4) . .
C11 C10 C12 120.2(4) . .
O3 C11 C2 120.8(3) . .
O3 C11 C10 117.8(4) . .
C10 C11 C2 121.2(4) . .
C10 C12 C22 112.7(4) . 4_666
O4 C13 O5 123.9(4) . .
O4 C13 C14 117.6(4) . .
O5 C13 C14 118.5(4) . .
C15 C14 C13 121.6(4) . .
C15 C14 C23 117.8(4) . .
C23 C14 C13 120.6(4) . .
C14 C15 C16 122.4(4) . .
C15 C16 C17 120.5(4) . .
C15 C16 C21 119.3(4) . .
C17 C16 C21 120.1(4) . .
C18 C17 C16 120.7(5) . .
C17 C18 C19 120.3(5) . .
C20 C19 C18 120.6(4) . .
C19 C20 C21 121.6(5) . .
C20 C21 C16 116.8(4) . .
C22 C21 C16 119.1(4) . .
C22 C21 C20 124.1(4) . .
C21 C22 C12 119.9(4) . 4_465
C23 C22 C12 120.3(4) . 4_465
C23 C22 C21 119.5(4) . .
O6 C23 C14 119.8(4) . .
O6 C23 C22 118.6(4) . .
C22 C23 C14 121.5(4) . .
O7 C24 Yb1 57.4(2) . .
O7 C24 C25 120.1(4) . .
O8 C24 Yb1 62.0(2) . .
O8 C24 O7 119.4(4) . .
O8 C24 C25 120.5(4) . .
C25 C24 Yb1 176.5(3) . .
C26 C25 C24 121.0(4) . .
C26 C25 C34 118.9(4) . .
C34 C25 C24 120.1(4) . .
C25 C26 C27 121.3(4) . .
C26 C27 C28 120.3(4) . .
C32 C27 C26 119.3(4) . .
C32 C27 C28 120.4(5) . .
C29 C28 C27 121.0(4) . .
C28 C29 C30 117.7(5) . .
C31 C30 C29 122.6(5) . .
C30 C31 C32 120.9(4) . .
C27 C32 C31 117.0(4) . .
C27 C32 C33 120.2(4) . .
C31 C32 C33 122.8(4) . .
C32 C33 C35 120.7(4) . .
C34 C33 C32 117.7(4) . .
C34 C33 C35 121.6(4) . .
O9 C34 C25 120.3(4) . .
O9 C34 C33 117.2(4) . .
C33 C34 C25 122.5(4) . .
C45 C35 C33 115.1(4) 2_655 .
O10 C36 O11 123.4(4) . .
O10 C36 C37 117.9(4) . .
O11 C36 C37 118.7(4) . .
C38 C37 C36 120.5(4) . .
C38 C37 C46 117.8(4) . .
C46 C37 C36 121.7(4) . .
C37 C38 C39 122.1(5) . .
C38 C39 C40 121.2(5) . .
C38 C39 C44 119.4(4) . .
C44 C39 C40 119.4(5) . .
C41 C40 C39 120.6(5) . .
C40 C41 C42 120.4(5) . .
C43 C42 C41 120.8(5) . .
C42 C43 C44 121.4(5) . .
C39 C44 C45 120.3(4) . .
C43 C44 C39 117.4(4) . .
C43 C44 C45 122.4(4) . .
C44 C45 C35 121.2(4) . 2_645
C46 C45 C35 121.3(4) . 2_645
C46 C45 C44 117.5(4) . .
O12 C46 C37 118.8(4) . .
O12 C46 C45 118.2(4) . .
C45 C46 C37 122.9(4) . .
O13 C47 Yb2 58.3(2) . .
O13 C47 O14 118.6(4) . .
O13 C47 C48 122.3(4) . .
O14 C47 Yb2 60.6(2) . .
O14 C47 C48 119.2(4) . .
C48 C47 Yb2 175.6(3) . .
C49 C48 C47 119.9(4) . .
C49 C48 C57 118.3(4) . .
C57 C48 C47 121.9(4) . .
C48 C49 C50 121.4(4) . .
C49 C50 C55 119.3(4) . .
C51 C50 C49 120.7(4) . .
C51 C50 C55 120.0(4) . .
C52 C51 C50 122.0(4) . .
C51 C52 C53 118.6(5) . .
C54 C53 C52 121.0(5) . .
C53 C54 C55 122.9(4) . .
C54 C55 C50 115.4(4) . .
C54 C55 C56 125.1(4) . .
C56 C55 C50 119.4(4) . .
C55 C56 C58 120.8(4) . .
C57 C56 C55 119.6(4) . .
C57 C56 C58 119.6(4) . .
O15 C57 C48 118.9(4) . .
O15 C57 C56 119.1(4) . .
C56 C57 C48 122.0(4) . .
C56 C58 C68 117.3(4) . 2_545
O16 C59 O17 122.7(4) . .
O16 C59 C60 119.4(4) . .
O17 C59 C60 118.0(4) . .
C61 C60 C59 119.1(5) . .
C61A C60 C59 119.3(6) . .
C61A C60 C69 118.4(6) . .
C69 C60 C59 121.0(4) . .
C69 C60 C61 119.7(6) . .
C62 C61 C60 118.8(8) . .
C60 C61A C62A 124.0(9) . .
C61 C62 C63 120.7(9) . .
C61 C62 C67 121.8(8) . .
C63 C62 C67 117.2(8) . .
C61A C62A C63A 126.4(10) . .
C61A C62A C67 115.5(8) . .
C63A C62A C67 118.0(9) . .
C64 C63 C62 121.1(10) . .
C64A C63A C62A 122.4(10) . .
C63 C64 C65 118.9(10) . .
C65A C64A C63A 121.2(10) . .
C66 C65 C64 123.2(10) . .
C64A C65A C66 118.2(9) . .
C65 C66 C67 118.6(6) . .
C67 C66 C65A 121.4(6) . .
C66 C67 C62 120.3(6) . .
C66 C67 C62A 117.5(6) . .
C68 C67 C62 117.7(6) . .
C68 C67 C62A 120.1(6) . .
C68 C67 C66 121.2(5) . .
C67 C68 C58 121.1(4) . 2
C69 C68 C58 120.1(4) . 2
C69 C68 C67 118.7(4) . .
O18 C69 C60 120.7(4) . .
O18 C69 C68 118.0(4) . .
C68 C69 C60 121.2(4) . .
O22 C70 N1 124.6(5) . .
O23 C73 N2 128.4(6) . .
O24 C76 N3 123.2(9) . .

loop_
_geom_bond_atom_site_label_1
_geom_bond_atom_site_label_2
_geom_bond_distance
_geom_bond_site_symmetry_2
Yb1 Yb2 4.3457(3) .
Yb1 O1 2.239(3) .
Yb1 O4 2.298(3) .
Yb1 O7 2.356(3) .
Yb1 O8 2.457(3) .
Yb1 O10 2.248(3) .
Yb1 O17 2.296(3) .
Yb1 O19 2.425(3) .
Yb1 O20 2.394(3) .
Yb1 C24 2.783(5) .
Yb2 O2 2.312(3) .
Yb2 O5 2.278(3) .
Yb2 O11 2.297(3) .
Yb2 O13 2.394(3) .
Yb2 O14 2.445(3) .
Yb2 O16 2.270(3) .
Yb2 O21 2.451(3) .
Yb2 O22 2.300(3) .
Yb2 C1 3.194(4) .
Yb2 C47 2.804(5) .
O1 C1 1.243(5) .
O2 C1 1.276(5) .
O3 C11 1.373(5) .
O4 C13 1.259(6) .
O5 C13 1.263(5) .
O6 C23 1.359(5) .
O7 C24 1.270(5) .
O8 C24 1.259(5) .
O9 C34 1.370(5) .
O10 C36 1.257(5) .
O11 C36 1.275(5) .
O12 C46 1.369(5) .
O13 C47 1.270(5) .
O14 C47 1.279(5) .
O15 C57 1.359(5) .
O16 C59 1.259(5) .
O17 C59 1.265(5) .
O18 C69 1.354(6) .
O22 C70 1.276(6) .
O23 C73 1.183(8) .
O24 C76 1.154(11) .
N1 C70 1.304(7) .
N1 C71 1.438(8) .
N1 C72 1.449(7) .
N2 C73 1.332(8) .
N2 C74 1.422(8) .
N2 C75 1.443(9) .
N3 C76 1.359(6) .
N3 C77 1.430(10) .
N3 C78 1.460(9) .
C1 C2 1.486(5) .
C2 C3 1.367(7) .
C2 C11 1.413(6) .
C3 C4 1.403(6) .
C4 C5 1.415(7) .
C4 C9 1.430(6) .
C5 C6 1.368(6) .
C6 C7 1.374(7) .
C7 C8 1.357(8) .
C8 C9 1.434(6) .
C9 C10 1.401(6) .
C10 C11 1.380(5) .
C10 C12 1.525(6) .
C12 C22 1.531(6) 4_666
C13 C14 1.505(6) .
C14 C15 1.365(6) .
C14 C23 1.445(7) .
C15 C16 1.405(5) .
C16 C17 1.428(6) .
C16 C21 1.434(6) .
C17 C18 1.345(6) .
C18 C19 1.408(7) .
C19 C20 1.377(6) .
C20 C21 1.414(6) .
C21 C22 1.407(6) .
C22 C12 1.531(6) 4_465
C22 C23 1.387(5) .
C24 C25 1.496(6) .
C25 C26 1.350(6) .
C25 C34 1.426(6) .
C26 C27 1.414(7) .
C27 C28 1.433(6) .
C27 C32 1.412(6) .
C28 C29 1.385(7) .
C29 C30 1.391(7) .
C30 C31 1.382(6) .
C31 C32 1.417(7) .
C32 C33 1.419(6) .
C33 C34 1.382(6) .
C33 C35 1.507(6) .
C35 C45 1.501(6) 2_655
C36 C37 1.464(6) .
C37 C38 1.368(7) .
C37 C46 1.448(6) .
C38 C39 1.397(7) .
C39 C40 1.437(7) .
C39 C44 1.427(7) .
C40 C41 1.338(8) .
C41 C42 1.407(8) .
C42 C43 1.365(7) .
C43 C44 1.414(7) .
C44 C45 1.433(6) .
C45 C35 1.501(6) 2_645
C45 C46 1.376(6) .
C47 C48 1.469(6) .
C48 C49 1.367(6) .
C48 C57 1.450(6) .
C49 C50 1.415(7) .
C50 C51 1.415(6) .
C50 C55 1.429(6) .
C51 C52 1.342(8) .
C52 C53 1.397(7) .
C53 C54 1.360(6) .
C54 C55 1.405(7) .
C55 C56 1.416(6) .
C56 C57 1.360(7) .
C56 C58 1.510(6) .
C58 C68 1.522(6) 2_545
C59 C60 1.509(7) .
C60 C61 1.410(10) .
C60 C61A 1.360(11) .
C60 C69 1.409(6) .
C61 C62 1.344(14) .
C61A C62A 1.407(14) .
C62 C63 1.420(14) .
C62 C67 1.457(11) .
C62A C63A 1.428(14) .
C62A C67 1.446(11) .
C63 C64 1.384(15) .
C63A C64A 1.375(15) .
C64 C65 1.415(15) .
C64A C65A 1.368(15) .
C65 C66 1.348(11) .
C65A C66 1.447(11) .
C66 C67 1.420(7) .
C67 C68 1.408(7) .
C68 C58 1.522(6) 2
C68 C69 1.388(7) .

loop_
_geom_hbond_atom_site_label_D
_geom_hbond_atom_site_label_H
_geom_hbond_atom_site_label_A
_geom_hbond_distance_DH
_geom_hbond_distance_HA
_geom_hbond_distance_DA
_geom_hbond_angle_DHA
_geom_hbond_site_symmetry_A
O3 H3 O2 0.82 1.91 2.621(4) 143.8 .
O6 H6 O5 0.82 1.83 2.539(4) 144.1 .
O6 H6 O22 0.82 2.58 3.209(4) 134.4 .
O9 H9 O8 0.82 1.83 2.563(4) 148.6 .
O12 H12 O11 0.82 1.91 2.628(5) 146.4 .
O12 H12 O14 0.82 2.60 3.262(5) 138.8 .
O15 H15 O14 0.82 1.81 2.555(4) 149.4 .
O18 H18 O17 0.82 1.83 2.544(5) 144.4 .
O19 H19A O21 0.85 2.23 2.977(4) 146.1 4_565
O19 H19B O13 0.85 2.24 2.813(4) 124.2 4_565
O21 H21A O24 0.87 1.92 2.745(8) 156.3 .
O21 H21B O25 0.88 2.01 2.726(13) 138.8 .
C70 H70 O14 0.93 2.55 3.046(6) 113.9 .
C73 H73 O9 0.93 2.53 3.456(7) 177.2 .
